data_4116717
loop_
_publ_author_name
'Myunghyun Paik Suh'
'Mi Young Han'
'Jea Ho Lee'
'Kil Sik Min'
'Changbong Hyeon'

_publ_section_title
;
 One-Pot Template Synthesis and Properties of a Molecular Bowl: Dodecaaza
 Macrotetracycle with \m3-Oxo and \m3-Hydroxo Tricopper(II) Cores
;
_journal_name_full 'Journal of the American Chemical Society'
_journal_page_first 3819
_journal_page_last 3820
_journal_paper_doi 10.1021/ja9721780
_journal_volume 120
_journal_year 1998
_chemical_formula_sum 'C24 H58 Cl5 Cu3 N12 O20.5'
_chemical_formula_weight 1210.69
_chemical_name_systematic
;
 ?
;
_space_group_IT_number 198
_symmetry_cell_setting cubic
_symmetry_space_group_name_Hall 'P 2ac 2ab 3'
_symmetry_space_group_name_H-M 'P 21 3'
_atom_sites_solution_hydrogens geom
_atom_sites_solution_primary direct
_atom_sites_solution_secondary difmap
_audit_creation_method SHELXL
_cell_angle_alpha 90.00
_cell_angle_beta 90.00
_cell_angle_gamma 90.00
_cell_formula_units_Z 8
_cell_length_a 20.447(2)
_cell_length_b 20.447(2)
_cell_length_c 20.447(2)
_cell_measurement_temperature 293(2)
_cell_volume 8548.5(14)
_computing_structure_refinement 'SHELXL-93 (Sheldrick, 1993)'
_computing_structure_solution 'SHELXS-86 (Sheldrick, 1990)'
_diffrn_ambient_temperature 293(2)
_diffrn_radiation_monochromator graphite
_diffrn_radiation_source 'fine-focus sealed tube'
_diffrn_radiation_type MoK\a
_diffrn_radiation_wavelength 0.71073
_diffrn_reflns_av_R_equivalents 0.0477
_diffrn_reflns_av_sigmaI/netI 0.0654
_diffrn_reflns_limit_h_max 19
_diffrn_reflns_limit_h_min 0
_diffrn_reflns_limit_k_max 24
_diffrn_reflns_limit_k_min 0
_diffrn_reflns_limit_l_max 19
_diffrn_reflns_limit_l_min 0
_diffrn_reflns_number 5014
_diffrn_reflns_theta_max 24.95
_diffrn_reflns_theta_min 1.41
_exptl_absorpt_coefficient_mu 1.885
_exptl_crystal_density_diffrn 1.878
_exptl_crystal_F_000 4955
_refine_diff_density_max 0.924
_refine_diff_density_min -0.535
_refine_diff_density_rms 0.107
_refine_ls_abs_structure_details 'Flack H D (1983), Acta Cryst. A39, 876-881'
_refine_ls_abs_structure_Flack 0.02(95)
_refine_ls_extinction_method none
_refine_ls_goodness_of_fit_all 1.094
_refine_ls_goodness_of_fit_obs 1.147
_refine_ls_matrix_type full
_refine_ls_number_parameters 391
_refine_ls_number_reflns 2733
_refine_ls_number_restraints 67
_refine_ls_restrained_S_all 1.086
_refine_ls_restrained_S_obs 1.134
_refine_ls_R_factor_all 0.0743
_refine_ls_R_factor_obs 0.0536
_refine_ls_shift/esd_max -8.427
_refine_ls_shift/esd_mean 0.220
_refine_ls_structure_factor_coef Fsqd
_refine_ls_weighting_details 'w=1/[\s^2^(Fo^2^)+(0.0658P)^2^+27.2490P] where P=(Fo^2^+2Fc^2^)/3'
_refine_ls_weighting_scheme calc
_refine_ls_wR_factor_all 0.1397
_refine_ls_wR_factor_obs 0.1272
_reflns_number_observed 2148
_reflns_number_total 2733
_reflns_observed_criterion >2sigma(I)
_cod_data_source_file ja9721780_2.cif
_cod_data_source_block final
_cod_depositor_comments
;
The following automatic conversions were performed:

'_refine_ls_weighting_scheme' value 'calc
w=1/[\s^2^(Fo^2^)+(0.0658P)^2^+27.2490P] where P=(Fo^2^+2Fc^2^)/3'
was changed to 'calc'. New tag '_refine_ls_weighting_details' was
created. The value of the new tag was set to
'w=1/[\s^2^(Fo^2^)+(0.0658P)^2^+27.2490P] where P=(Fo^2^+2Fc^2^)/3'.

Automatic conversion script
Id: cif_fix_values 3143 2015-03-26 13:38:13Z robertas 
;
_cod_database_code 4116717

loop_
_symmetry_equiv_pos_as_xyz
'x, y, z'
'x+1/2, -y+1/2, -z'
'-x+1/2, -y, z+1/2'
'-x, y+1/2, -z+1/2'
'z, x, y'
'z+1/2, -x+1/2, -y'
'-z+1/2, -x, y+1/2'
'-z, x+1/2, -y+1/2'
'y, z, x'
'-y, z+1/2, -x+1/2'
'y+1/2, -z+1/2, -x'
'-y+1/2, -z, x+1/2'

loop_
_atom_site_aniso_label
_atom_site_aniso_U_11
_atom_site_aniso_U_22
_atom_site_aniso_U_33
_atom_site_aniso_U_23
_atom_site_aniso_U_13
_atom_site_aniso_U_12
Cu1 0.0171(7) 0.0189(7) 0.0236(7) -0.0011(6) 0.0026(6) 0.0021(5)
O1 0.018(3) 0.018(3) 0.018(3) 0.004(3) 0.004(3) 0.004(3)
N1A 0.027(5) 0.020(5) 0.025(5) -0.005(4) 0.000(4) 0.005(4)
N2A 0.026(5) 0.018(5) 0.035(6) 0.003(4) 0.003(5) 0.006(4)
N3A 0.024(5) 0.041(6) 0.030(6) -0.004(5) -0.005(4) 0.007(5)
N4A 0.044(7) 0.032(6) 0.033(6) 0.000(5) 0.003(5) 0.000(5)
C1A 0.022(6) 0.031(7) 0.029(6) -0.003(5) 0.000(5) -0.004(5)
C2A 0.010(5) 0.059(9) 0.040(7) -0.013(7) -0.008(5) 0.006(6)
C3A 0.024(7) 0.054(9) 0.033(7) 0.002(7) -0.001(6) 0.005(6)
C4A 0.024(6) 0.054(8) 0.023(6) 0.000(6) 0.010(5) 0.007(6)
C5A 0.025(6) 0.039(8) 0.033(7) 0.003(6) 0.003(5) 0.004(6)
C6A 0.027(6) 0.036(7) 0.027(6) -0.005(6) -0.003(5) 0.011(6)
C7A 0.031(7) 0.014(6) 0.046(8) 0.003(5) 0.005(6) 0.001(5)
C8A 0.032(7) 0.039(8) 0.057(9) -0.005(7) -0.001(7) 0.023(6)
Cu2 0.0173(7) 0.0193(7) 0.0221(7) -0.0022(6) 0.0005(6) 0.0019(6)
O2 0.022(3) 0.022(3) 0.022(3) -0.004(3) -0.004(3) -0.004(3)
N1B 0.019(5) 0.018(5) 0.016(5) -0.008(4) 0.000(4) -0.003(4)
N2B 0.021(5) 0.019(5) 0.028(5) -0.008(4) -0.002(4) -0.002(4)
N3B 0.012(4) 0.027(5) 0.024(5) -0.003(4) 0.001(4) -0.009(4)
N4B 0.024(5) 0.021(5) 0.028(5) 0.003(4) -0.009(4) 0.000(4)
C1B 0.019(6) 0.034(6) 0.011(5) -0.001(5) 0.004(4) -0.002(5)
C2B 0.022(6) 0.021(6) 0.045(8) -0.015(6) 0.002(6) 0.007(5)
C3B 0.018(6) 0.021(6) 0.051(8) -0.006(6) 0.007(6) -0.003(5)
C4B 0.017(6) 0.043(7) 0.029(6) -0.013(6) 0.004(5) 0.006(5)
C5B 0.017(6) 0.037(7) 0.033(7) -0.002(6) 0.007(5) -0.002(5)
C6B 0.022(6) 0.029(6) 0.027(6) 0.001(5) 0.006(5) -0.010(5)
C7B 0.028(7) 0.037(7) 0.032(7) 0.008(6) -0.005(6) 0.007(6)
C8B 0.017(6) 0.027(6) 0.040(7) -0.003(6) -0.004(5) 0.006(5)
Cl1 0.038(2) 0.037(2) 0.038(2) -0.0003(14) -0.0033(14) 0.0054(15)
O11 0.039(7) 0.112(11) 0.125(12) -0.024(10) -0.020(7) -0.006(7)
O12 0.109(11) 0.043(7) 0.111(10) -0.022(7) -0.003(9) 0.036(7)
O13 0.075(9) 0.172(15) 0.046(7) -0.025(9) -0.006(7) 0.026(10)
O14 0.185(17) 0.075(10) 0.104(12) 0.030(9) 0.042(12) -0.016(11)
Cl2 0.068(3) 0.033(2) 0.042(2) 0.001(2) 0.019(2) -0.003(2)
O21 0.075(8) 0.034(6) 0.069(7) 0.003(5) -0.018(6) -0.006(5)
O22 0.122(11) 0.082(9) 0.046(6) 0.014(6) 0.043(7) 0.009(8)
O23 0.113(11) 0.082(9) 0.093(10) 0.016(8) 0.046(9) 0.044(9)
O24 0.097(12) 0.131(12) 0.054(12) -0.027(10) -0.022(11) -0.083(10)
Cl3 0.0303(12) 0.0303(12) 0.0303(12) -0.0020(13) -0.0020(13) 0.0020(13)
O31 0.064(6) 0.064(6) 0.064(6) 0.015(5) 0.015(5) -0.015(5)
O32 0.048(6) 0.060(7) 0.065(7) -0.019(6) -0.022(5) 0.006(5)
Cl4 0.0350(12) 0.0350(12) 0.0350(12) -0.0007(15) -0.0007(15) -0.0007(15)
O41 0.204(20) 0.204(20) 0.204(20) -0.076(15) -0.076(15) -0.076(15)
O42 0.136(14) 0.148(16) 0.108(13) 0.059(12) -0.004(12) 0.054(13)
Cl5 0.0410(14) 0.0410(14) 0.0410(14) -0.0122(14) -0.0122(14) -0.0122(14)
Cl6 0.089(3) 0.089(3) 0.089(3) -0.034(2) -0.034(2) -0.034(2)
OW1 0.033(6) 0.060(7) 0.086(8) -0.008(6) -0.005(5) -0.002(5)

loop_
_atom_site_label
_atom_site_type_symbol
_atom_site_fract_x
_atom_site_fract_y
_atom_site_fract_z
_atom_site_U_iso_or_equiv
_atom_site_thermal_displace_type
_atom_site_occupancy
_atom_site_calc_flag
_atom_site_refinement_flags
_atom_site_disorder_group
Cu1 Cu 0.44316(6) 0.32496(6) 0.33747(6) 0.0199(3) Uani 1 d . .
O1 O 0.3534(3) 0.3534(3) 0.3534(3) 0.018(3) Uani 1 d S .
H1 H 0.3258(3) 0.3258(3) 0.3258(3) 0.022 Uiso 1 calc SR .
N1A N 0.4856(5) 0.3980(5) 0.4047(5) 0.024(2) Uani 1 d . .
N2A N 0.5362(5) 0.2959(4) 0.3234(5) 0.027(2) Uani 1 d . .
N3A N 0.4522(5) 0.3733(5) 0.2450(5) 0.032(2) Uani 1 d . .
H3A H 0.4656(5) 0.4153(5) 0.2512(5) 0.038 Uiso 1 calc R .
N4A N 0.4223(5) 0.2258(5) 0.3490(5) 0.037(3) Uani 1 d . .
H4A H 0.4087(5) 0.2119(5) 0.3089(5) 0.044 Uiso 1 calc R .
C1A C 0.4669(5) 0.3900(6) 0.4746(6) 0.027(3) Uani 1 d . .
H1A1 H 0.4758(5) 0.3454(6) 0.4882(6) 0.033 Uiso 1 calc R .
H1A2 H 0.4935(5) 0.4189(6) 0.5013(6) 0.033 Uiso 1 calc R .
C2A C 0.5574(5) 0.3877(7) 0.3982(7) 0.036(3) Uani 1 d . .
H2A1 H 0.5787(5) 0.3987(7) 0.4392(7) 0.044 Uiso 1 calc R .
H2A2 H 0.5745(5) 0.4165(7) 0.3646(7) 0.044 Uiso 1 calc R .
C3A C 0.5728(6) 0.3184(7) 0.3808(6) 0.037(3) Uani 1 d . .
H3A1 H 0.6192(6) 0.3145(7) 0.3721(6) 0.044 Uiso 1 calc R .
H3A2 H 0.5625(6) 0.2904(7) 0.4177(6) 0.044 Uiso 1 calc R .
C4A C 0.5612(6) 0.3256(7) 0.2616(5) 0.033(3) Uani 1 d . .
H4A1 H 0.5945(6) 0.2976(7) 0.2427(5) 0.040 Uiso 1 calc R .
H4A2 H 0.5809(6) 0.3677(7) 0.2710(5) 0.040 Uiso 1 calc R .
C5A C 0.5060(6) 0.3341(6) 0.2141(6) 0.032(3) Uani 1 d . .
H5A1 H 0.5217(6) 0.3564(6) 0.1752(6) 0.039 Uiso 1 calc R .
H5A2 H 0.4894(6) 0.2916(6) 0.2011(6) 0.039 Uiso 1 calc R .
C6A C 0.3940(5) 0.3722(6) 0.2042(6) 0.030(3) Uani 1 d . .
H6A1 H 0.4060(5) 0.3798(6) 0.1589(6) 0.036 Uiso 1 calc R .
H6A2 H 0.3732(5) 0.3296(6) 0.2071(6) 0.036 Uiso 1 calc R .
C7A C 0.4862(6) 0.1927(5) 0.3601(6) 0.030(3) Uani 1 d . .
H7A1 H 0.4824(6) 0.1465(5) 0.3500(6) 0.036 Uiso 1 calc R .
H7A2 H 0.4987(6) 0.1969(5) 0.4057(6) 0.036 Uiso 1 calc R .
C8A C 0.5384(6) 0.2237(6) 0.3167(7) 0.042(4) Uani 1 d . .
H8A1 H 0.5813(6) 0.2078(6) 0.3293(7) 0.051 Uiso 1 calc R .
H8A2 H 0.5309(6) 0.2116(6) 0.2715(7) 0.051 Uiso 1 calc R .
Cu2 Cu 0.02708(6) 0.14911(6) 0.12768(6) 0.0196(3) Uani 1 d . .
O2 O 0.0853(3) 0.0853(3) 0.0853(3) 0.022(3) Uani 1 d S .
H2 H 0.0577(3) 0.0577(3) 0.0577(3) 0.026 Uiso 1 calc SR .
N1B N 0.1059(4) 0.1945(4) 0.1853(4) 0.018(2) Uani 1 d . .
N2B N -0.0316(4) 0.2160(4) 0.1685(5) 0.023(2) Uani 1 d . .
N3B N -0.0154(4) 0.0835(4) 0.1954(5) 0.021(2) Uani 1 d . .
H3B H 0.0084(4) 0.0835(4) 0.2330(5) 0.025 Uiso 1 calc R .
N4B N -0.0188(4) 0.1740(4) 0.0390(4) 0.024(2) Uani 1 d . .
H4B H -0.0531(4) 0.1460(4) 0.0346(4) 0.029 Uiso 1 calc R .
C1B C 0.1436(5) 0.1536(6) 0.2297(5) 0.022(2) Uani 1 d . .
H1B1 H 0.1138(5) 0.1302(6) 0.2582(5) 0.026 Uiso 1 calc R .
H1B2 H 0.1710(5) 0.1813(6) 0.2568(5) 0.026 Uiso 1 calc R .
C2B C 0.0701(5) 0.2442(6) 0.2270(6) 0.030(3) Uani 1 d . .
H2B1 H 0.0564(5) 0.2240(6) 0.2677(6) 0.036 Uiso 1 calc R .
H2B2 H 0.0993(5) 0.2801(6) 0.2375(6) 0.036 Uiso 1 calc R .
C3B C 0.0112(5) 0.2700(6) 0.1911(6) 0.030(3) Uani 1 d . .
H3B1 H -0.0135(5) 0.2986(6) 0.2199(6) 0.036 Uiso 1 calc R .
H3B2 H 0.0254(5) 0.2956(6) 0.1538(6) 0.036 Uiso 1 calc R .
C4B C -0.0672(6) 0.1849(6) 0.2245(6) 0.030(3) Uani 1 d . .
H4B1 H -0.1083(6) 0.2073(6) 0.2320(6) 0.036 Uiso 1 calc R .
H4B2 H -0.0411(6) 0.1880(6) 0.2640(6) 0.036 Uiso 1 calc R .
C5B C -0.0796(5) 0.1137(6) 0.2076(6) 0.029(3) Uani 1 d . .
H5B1 H -0.1015(5) 0.0918(6) 0.2436(6) 0.035 Uiso 1 calc R .
H5B2 H -0.1069(5) 0.1104(6) 0.1690(6) 0.035 Uiso 1 calc R .
C6B C -0.0230(6) 0.0164(5) 0.1720(6) 0.026(3) Uani 1 d . .
H6B1 H -0.0548(6) -0.0062(5) 0.1990(6) 0.031 Uiso 1 calc R .
H6B2 H -0.0394(6) 0.0170(5) 0.1275(6) 0.031 Uiso 1 calc R .
C7B C -0.0476(6) 0.2391(6) 0.0511(6) 0.032(3) Uani 1 d . .
H7B1 H -0.0798(6) 0.2490(6) 0.0178(6) 0.039 Uiso 1 calc R .
H7B2 H -0.0138(6) 0.2723(6) 0.0496(6) 0.039 Uiso 1 calc R .
C8B C -0.0794(5) 0.2387(6) 0.1175(6) 0.028(3) Uani 1 d . .
H8B1 H -0.0946(5) 0.2823(6) 0.1282(6) 0.034 Uiso 1 calc R .
H8B2 H -0.1170(5) 0.2097(6) 0.1170(6) 0.034 Uiso 1 calc R .
Cl1 Cl 0.8342(2) 0.6470(2) 0.0633(2) 0.0377(8) Uani 1 d D .
O11 O 0.9032(4) 0.6498(7) 0.0629(7) 0.092(4) Uani 1 d D .
O12 O 0.8075(7) 0.7067(5) 0.0871(7) 0.088(4) Uani 1 d D .
O13 O 0.8132(6) 0.6344(9) -0.0007(5) 0.098(5) Uani 1 d D .
O14 O 0.8133(10) 0.5983(7) 0.1066(7) 0.122(6) Uani 1 d D .
Cl2 Cl 0.7999(2) 0.0980(2) 0.0016(2) 0.0476(10) Uani 1 d D .
O21 O 0.7815(5) 0.0308(4) -0.0003(5) 0.059(3) Uani 1 d D .
O22 O 0.8223(6) 0.1201(6) -0.0599(4) 0.083(4) Uani 1 d D .
O23 O 0.7425(6) 0.1345(6) 0.0198(6) 0.096(5) Uani 1 d D .
O24 O 0.8491(6) 0.1061(7) 0.0503(6) 0.094(5) Uani 1 d D .
Cl3 Cl 0.74107(14) 0.24107(14) 0.25893(14) 0.0303(12) Uani 1 d S .
O31 O 0.7809(5) 0.2809(5) 0.2191(5) 0.064(6) Uani 1 d S .
O32 O 0.6857(5) 0.2177(5) 0.2221(5) 0.058(3) Uani 1 d . .
Cl4 Cl -0.4404(2) -0.4404(2) -0.4404(2) 0.0350(12) Uani 1 d S .
O41 O -0.4040(9) -0.4040(9) -0.4040(9) 0.204(20) Uani 1 d S .
O42 O -0.4779(9) -0.4055(9) -0.4863(8) 0.131(6) Uani 1 d . .
Cl5 Cl 0.27180(14) 0.27180(14) 0.27180(14) 0.0410(14) Uani 1 d S .
Cl6 Cl -0.0240(2) -0.0240(2) -0.0240(2) 0.089(3) Uani 1 d SD .
O61A O 0.0154(6) 0.0154(6) 0.0154(6) 0.064(13) Uiso 0.48(2) d SPD 1
O62A O -0.0540(34) 0.0149(13) -0.0742(25) 0.272(37) Uiso 0.52(2) d PD 1
O61B O -0.0634(6) -0.0634(6) -0.0634(6) 0.086(16) Uiso 0.52(2) d SPD 2
O62B O -0.0449(31) -0.0284(33) 0.0431(8) 0.328(40) Uiso 0.52(2) d PD 2
OW1 O 0.3345(5) 0.0211(5) 0.0919(6) 0.060(3) Uani 1 d . .

loop_
_atom_type_symbol
_atom_type_description
_atom_type_scat_dispersion_real
_atom_type_scat_dispersion_imag
_atom_type_scat_source
C C 0.0033 0.0016 'International Tables Vol C Tables 4.2.6.8 and 6.1.1.4'
H H 0.0000 0.0000 'International Tables Vol C Tables 4.2.6.8 and 6.1.1.4'
O O 0.0106 0.0060 'International Tables Vol C Tables 4.2.6.8 and 6.1.1.4'
N N 0.0061 0.0033 'International Tables Vol C Tables 4.2.6.8 and 6.1.1.4'
Cl Cl 0.1484 0.1585 'International Tables Vol C Tables 4.2.6.8 and 6.1.1.4'
Cu Cu 0.3201 1.2651 'International Tables Vol C Tables 4.2.6.8 and 6.1.1.4'

loop_
_geom_angle_atom_site_label_1
_geom_angle_atom_site_label_2
_geom_angle_atom_site_label_3
_geom_angle
_geom_angle_site_symmetry_1
_geom_angle_site_symmetry_3
O1 Cu1 N2A 178.6(4) . .
O1 Cu1 N4A 94.5(4) . .
N2A Cu1 N4A 85.6(4) . .
O1 Cu1 N3A 95.2(3) . .
N2A Cu1 N3A 85.9(4) . .
N4A Cu1 N3A 124.5(4) . .
O1 Cu1 N1A 93.7(4) . .
N2A Cu1 N1A 85.2(4) . .
N4A Cu1 N1A 131.9(4) . .
N3A Cu1 N1A 101.7(4) . .
Cu1 O1 Cu1 112.8(3) 9 .
Cu1 O1 Cu1 112.7(3) 9 5
Cu1 O1 Cu1 112.8(3) . 5
C1A N1A C1A 105.3(11) 5 .
C1A N1A C2A 105.7(10) 5 .
C1A N1A C2A 108.9(9) . .
C1A N1A Cu1 117.7(7) 5 .
C1A N1A Cu1 115.1(7) . .
C2A N1A Cu1 103.7(7) . .
C3A N2A C8A 111.8(10) . .
C3A N2A C4A 112.0(9) . .
C8A N2A C4A 108.5(10) . .
C3A N2A Cu1 106.0(7) . .
C8A N2A Cu1 109.6(8) . .
C4A N2A Cu1 108.9(7) . .
C6A N3A C5A 110.4(9) . .
C6A N3A Cu1 115.4(8) . .
C5A N3A Cu1 100.9(7) . .
C6A N4A C7A 112.7(10) 9 .
C6A N4A Cu1 120.9(8) 9 .
C7A N4A Cu1 106.2(7) . .
N1A C1A N1A 111.9(11) 9 .
N1A C2A C3A 111.2(10) . .
N2A C3A C2A 112.4(10) . .
N2A C4A C5A 109.8(9) . .
N3A C5A C4A 109.9(9) . .
N4A C6A N3A 109.5(9) 5 .
N4A C7A C8A 109.6(9) . .
N2A C8A C7A 109.8(10) . .
O2 Cu2 N2B 178.2(3) . .
O2 Cu2 N4B 93.0(3) . .
N2B Cu2 N4B 85.8(4) . .
O2 Cu2 N3B 96.7(3) . .
N2B Cu2 N3B 85.0(4) . .
N4B Cu2 N3B 122.3(4) . .
O2 Cu2 N1B 94.1(4) . .
N2B Cu2 N1B 85.9(3) . .
N4B Cu2 N1B 133.3(3) . .
N3B Cu2 N1B 102.6(3) . .
Cu2 O2 Cu2 112.1(3) 9 .
Cu2 O2 Cu2 112.1(3) 9 5
Cu2 O2 Cu2 112.1(3) . 5
C1B N1B C1B 106.8(10) . 9
C1B N1B C2B 106.8(8) . .
C1B N1B C2B 108.4(8) 9 .
C1B N1B Cu2 118.6(7) . .
C1B N1B Cu2 112.3(6) 9 .
C2B N1B Cu2 103.3(6) . .
C3B N2B C8B 111.7(9) . .
C3B N2B C4B 111.3(9) . .
C8B N2B C4B 110.2(9) . .
C3B N2B Cu2 106.6(7) . .
C8B N2B Cu2 108.1(6) . .
C4B N2B Cu2 108.7(7) . .
C5B N3B C6B 110.7(9) . .
C5B N3B Cu2 102.2(7) . .
C6B N3B Cu2 115.2(7) . .
C6B N4B C7B 111.6(9) 9 .
C6B N4B Cu2 121.5(7) 9 .
C7B N4B Cu2 104.6(7) . .
N1B C1B N1B 112.3(9) . 5
C3B C2B N1B 110.3(9) . .
N2B C3B C2B 111.2(9) . .
N2B C4B C5B 108.3(9) . .
N3B C5B C4B 106.9(9) . .
N4B C6B N3B 111.1(9) 5 .
N4B C7B C8B 108.5(10) . .
N2B C8B C7B 110.3(9) . .
O13 Cl1 O14 111.6(11) . .
O13 Cl1 O11 107.9(8) . .
O14 Cl1 O11 109.8(10) . .
O13 Cl1 O12 111.1(9) . .
O14 Cl1 O12 106.1(9) . .
O11 Cl1 O12 110.4(9) . .
O22 Cl2 O24 110.9(8) . .
O22 Cl2 O21 111.7(7) . .
O24 Cl2 O21 108.6(7) . .
O22 Cl2 O23 109.1(7) . .
O24 Cl2 O23 109.6(8) . .
O21 Cl2 O23 106.9(7) . .
O31 Cl3 O32 110.0(5) . 11_556
O31 Cl3 O32 110.0(5) . .
O32 Cl3 O32 108.9(5) 11_556 .
O31 Cl3 O32 110.1(5) . 8_645
O32 Cl3 O32 108.9(5) 11_556 8_645
O32 Cl3 O32 108.9(5) . 8_645
O41 Cl4 O42 114.0(9) . .
O41 Cl4 O42 114.0(9) . 9
O42 Cl4 O42 104.6(10) . 9
O41 Cl4 O42 114.0(9) . 5
O42 Cl4 O42 104.6(10) . 5
O42 Cl4 O42 104.6(10) 9 5
O61B Cl6 O62B 110.0(10) . 9
O61B Cl6 O62B 109.7(10) . 5
O62B Cl6 O62B 109.0(10) 9 5
O61B Cl6 O62B 110.1(10) . .
O62B Cl6 O62B 109.0(10) 9 .
O62B Cl6 O62B 109.0(10) 5 .
O61A Cl6 O62A 109.9(10) . .
O61A Cl6 O62A 110.0(10) . 9
O62A Cl6 O62A 109.0(10) . 9
O61A Cl6 O62A 109.8(10) . 5
O62A Cl6 O62A 109.1(10) . 5
O62A Cl6 O62A 109.0(10) 9 5

loop_
_geom_bond_atom_site_label_1
_geom_bond_atom_site_label_2
_geom_bond_distance
_geom_bond_site_symmetry_2
Cu1 O1 1.951(4) .
Cu1 N2A 2.013(9) .
Cu1 N4A 2.086(10) .
Cu1 N3A 2.141(10) .
Cu1 N1A 2.207(9) .
O1 Cu1 1.954(4) 9
O1 Cu1 1.954(4) 5
N1A C1A 1.459(14) 5
N1A C1A 1.489(14) .
N1A C2A 1.489(14) .
N2A C3A 1.47(2) .
N2A C8A 1.483(15) .
N2A C4A 1.492(14) .
N3A C6A 1.455(14) .
N3A C5A 1.501(15) .
N4A C6A 1.446(15) 9
N4A C7A 1.49(2) .
C1A N1A 1.459(14) 9
C2A C3A 1.49(2) .
C4A C5A 1.50(2) .
C6A N4A 1.446(15) 5
C7A C8A 1.53(2) .
Cu2 O2 1.966(4) .
Cu2 N2B 2.001(9) .
Cu2 N4B 2.104(9) .
Cu2 N3B 2.114(9) .
Cu2 N1B 2.202(8) .
O2 Cu2 1.967(4) 9
O2 Cu2 1.967(4) 5
N1B C1B 1.454(14) .
N1B C1B 1.481(14) 9
N1B C2B 1.516(13) .
N2B C3B 1.484(14) .
N2B C8B 1.503(14) .
N2B C4B 1.497(15) .
N3B C5B 1.472(14) .
N3B C6B 1.462(14) .
N4B C6B 1.459(15) 9
N4B C7B 1.476(15) .
C1B N1B 1.481(14) 5
C2B C3B 1.51(2) .
C4B C5B 1.52(2) .
C6B N4B 1.459(15) 5
C7B C8B 1.51(2) .
Cl1 O13 1.401(9) .
Cl1 O14 1.398(10) .
Cl1 O11 1.413(9) .
Cl1 O12 1.423(9) .
Cl2 O22 1.414(8) .
Cl2 O24 1.425(10) .
Cl2 O21 1.425(8) .
Cl2 O23 1.440(9) .
Cl3 O31 1.41(2) .
Cl3 O32 1.441(10) 11_556
Cl3 O32 1.441(10) .
Cl3 O32 1.440(10) 8_645
Cl4 O41 1.29(3) .
Cl4 O42 1.406(14) .
Cl4 O42 1.407(14) 9
Cl4 O42 1.406(14) 5
Cl6 O61A 1.40(2) .
Cl6 O61B 1.40(2) .
Cl6 O62B 1.44(2) 9
Cl6 O62B 1.44(2) 5
Cl6 O62B 1.44(2) .
Cl6 O62A 1.438(14) .
Cl6 O62A 1.438(14) 9
Cl6 O62A 1.438(14) 5

loop_
_geom_torsion_atom_site_label_1
_geom_torsion_atom_site_label_2
_geom_torsion_atom_site_label_3
_geom_torsion_atom_site_label_4
_geom_torsion
_geom_torsion_site_symmetry_1
_geom_torsion_site_symmetry_4
N2A Cu1 O1 Cu1 -23.8(152) . 9
N4A Cu1 O1 Cu1 67.0(6) . 9
N3A Cu1 O1 Cu1 -167.7(5) . 9
N1A Cu1 O1 Cu1 -65.5(5) . 9
N2A Cu1 O1 Cu1 105.2(145) . 5
N4A Cu1 O1 Cu1 -163.9(5) . 5
N3A Cu1 O1 Cu1 -38.6(6) . 5
N1A Cu1 O1 Cu1 63.5(5) . 5
O1 Cu1 N1A C1A -61.0(8) . 5
N2A Cu1 N1A C1A 119.9(9) . 5
N4A Cu1 N1A C1A -160.4(8) . 5
N3A Cu1 N1A C1A 35.1(9) . 5
O1 Cu1 N1A C1A 64.0(7) . .
N2A Cu1 N1A C1A -115.1(8) . .
N4A Cu1 N1A C1A -35.4(10) . .
N3A Cu1 N1A C1A 160.1(7) . .
O1 Cu1 N1A C2A -177.2(7) . .
N2A Cu1 N1A C2A 3.7(8) . .
N4A Cu1 N1A C2A 83.4(9) . .
N3A Cu1 N1A C2A -81.1(8) . .
O1 Cu1 N2A C3A -19.9(151) . .
N4A Cu1 N2A C3A -110.8(8) . .
N3A Cu1 N2A C3A 124.1(8) . .
N1A Cu1 N2A C3A 21.9(8) . .
O1 Cu1 N2A C8A 100.9(148) . .
N4A Cu1 N2A C8A 9.9(9) . .
N3A Cu1 N2A C8A -115.2(9) . .
N1A Cu1 N2A C8A 142.7(9) . .
O1 Cu1 N2A C4A -140.6(146) . .
N4A Cu1 N2A C4A 128.5(8) . .
N3A Cu1 N2A C4A 3.4(8) . .
N1A Cu1 N2A C4A -98.8(8) . .
O1 Cu1 N3A C6A -38.1(8) . .
N2A Cu1 N3A C6A 142.7(8) . .
N4A Cu1 N3A C6A 60.9(9) . .
N1A Cu1 N3A C6A -133.0(8) . .
O1 Cu1 N3A C5A -157.1(7) . .
N2A Cu1 N3A C5A 23.7(7) . .
N4A Cu1 N3A C5A -58.0(8) . .
N1A Cu1 N3A C5A 108.0(7) . .
O1 Cu1 N4A C6A -32.6(9) . 9
N2A Cu1 N4A C6A 146.0(10) . 9
N3A Cu1 N4A C6A -132.0(9) . 9
N1A Cu1 N4A C6A 66.5(11) . 9
O1 Cu1 N4A C7A -162.5(8) . .
N2A Cu1 N4A C7A 16.1(8) . .
N3A Cu1 N4A C7A 98.0(8) . .
N1A Cu1 N4A C7A -63.4(9) . .
C1A N1A C1A N1A 62.4(14) 5 9
C2A N1A C1A N1A 175.3(9) . 9
Cu1 N1A C1A N1A -68.8(11) . 9
C1A N1A C2A C3A -153.3(10) 5 .
C1A N1A C2A C3A 94.1(12) . .
Cu1 N1A C2A C3A -28.9(12) . .
C8A N2A C3A C2A -165.4(11) . .
C4A N2A C3A C2A 72.7(12) . .
Cu1 N2A C3A C2A -46.0(11) . .
N1A C2A C3A N2A 52.4(14) . .
C3A N2A C4A C5A -148.0(10) . .
C8A N2A C4A C5A 88.2(12) . .
Cu1 N2A C4A C5A -31.1(12) . .
C6A N3A C5A C4A -169.9(10) . .
Cu1 N3A C5A C4A -47.4(11) . .
N2A C4A C5A N3A 55.2(14) . .
C5A N3A C6A N4A -165.9(10) . 5
Cu1 N3A C6A N4A 80.5(11) . 5
C6A N4A C7A C8A -173.1(10) 9 .
Cu1 N4A C7A C8A -38.6(11) . .
C3A N2A C8A C7A 83.2(12) . .
C4A N2A C8A C7A -152.9(10) . .
Cu1 N2A C8A C7A -34.0(12) . .
N4A C7A C8A N2A 49.3(14) . .
N2B Cu2 O2 Cu2 21.7(144) . 9
N4B Cu2 O2 Cu2 67.6(5) . 9
N3B Cu2 O2 Cu2 -169.4(5) . 9
N1B Cu2 O2 Cu2 -66.2(5) . 9
N2B Cu2 O2 Cu2 148.8(137) . 5
N4B Cu2 O2 Cu2 -165.2(5) . 5
N3B Cu2 O2 Cu2 -42.2(6) . 5
N1B Cu2 O2 Cu2 61.0(5) . 5
O2 Cu2 N1B C1B -58.2(7) . .
N2B Cu2 N1B C1B 123.5(7) . .
N4B Cu2 N1B C1B -156.2(7) . .
N3B Cu2 N1B C1B 39.6(8) . .
O2 Cu2 N1B C1B 67.2(6) . 9
N2B Cu2 N1B C1B -111.0(7) . 9
N4B Cu2 N1B C1B -30.7(8) . 9
N3B Cu2 N1B C1B 165.0(7) . 9
O2 Cu2 N1B C2B -176.1(6) . .
N2B Cu2 N1B C2B 5.6(7) . .
N4B Cu2 N1B C2B 85.9(8) . .
N3B Cu2 N1B C2B -78.4(7) . .
O2 Cu2 N2B C3B -66.9(142) . .
N4B Cu2 N2B C3B -112.9(8) . .
N3B Cu2 N2B C3B 124.1(7) . .
N1B Cu2 N2B C3B 21.1(7) . .
O2 Cu2 N2B C8B 53.3(142) . .
N4B Cu2 N2B C8B 7.3(7) . .
N3B Cu2 N2B C8B -115.7(7) . .
N1B Cu2 N2B C8B 141.3(7) . .
O2 Cu2 N2B C4B 173.0(138) . .
N4B Cu2 N2B C4B 127.0(7) . .
N3B Cu2 N2B C4B 4.0(7) . .
N1B Cu2 N2B C4B -99.0(7) . .
O2 Cu2 N3B C5B -153.4(7) . .
N2B Cu2 N3B C5B 26.2(7) . .
N4B Cu2 N3B C5B -55.6(8) . .
N1B Cu2 N3B C5B 110.9(7) . .
O2 Cu2 N3B C6B -33.4(8) . .
N2B Cu2 N3B C6B 146.3(8) . .
N4B Cu2 N3B C6B 64.5(9) . .
N1B Cu2 N3B C6B -129.0(7) . .
O2 Cu2 N4B C6B -31.4(9) . 9
N2B Cu2 N4B C6B 147.4(9) . 9
N3B Cu2 N4B C6B -131.2(8) . 9
N1B Cu2 N4B C6B 67.1(10) . 9
O2 Cu2 N4B C7B -158.6(7) . .
N2B Cu2 N4B C7B 20.1(7) . .
N3B Cu2 N4B C7B 101.5(8) . .
N1B Cu2 N4B C7B -60.2(9) . .
C1B N1B C1B N1B -59.5(13) 9 5
C2B N1B C1B N1B -175.4(8) . 5
Cu2 N1B C1B N1B 68.5(10) . 5
C1B N1B C2B C3B -157.3(9) . .
C1B N1B C2B C3B 87.9(11) 9 .
Cu2 N1B C2B C3B -31.4(10) . .
C8B N2B C3B C2B -164.0(10) . .
C4B N2B C3B C2B 72.3(12) . .
Cu2 N2B C3B C2B -46.1(11) . .
N1B C2B C3B N2B 53.8(13) . .
C3B N2B C4B C5B -150.6(9) . .
C8B N2B C4B C5B 84.9(11) . .
Cu2 N2B C4B C5B -33.4(10) . .
C6B N3B C5B C4B -174.0(9) . .
Cu2 N3B C5B C4B -50.9(10) . .
N2B C4B C5B N3B 58.3(12) . .
C5B N3B C6B N4B -166.9(9) . 5
Cu2 N3B C6B N4B 77.8(10) . 5
C6B N4B C7B C8B -176.6(9) 9 .
Cu2 N4B C7B C8B -43.5(10) . .
C3B N2B C8B C7B 83.0(12) . .
C4B N2B C8B C7B -152.7(10) . .
Cu2 N2B C8B C7B -34.0(11) . .
N4B C7B C8B N2B 53.3(12) . .
